data_4336060
loop_
_publ_author_name
'Endrit Shurdha'
'Curtis E. Moore'
'Arnold L. Rheingold'
'Saul H. Lapidus'
'Peter W. Stephens'
'Atta M. Arif'
'Joel S. Miller'

_publ_contact_author_address
; 
Department of Chemistry
University of Utah
Salt Lake City
UT 84112-0850
USA
;
_publ_contact_author_email jsmiller@chem.utah.edu
_publ_contact_author_name 'Joel S. Miller'
_publ_section_title
;
 First Row Transition Metal(II) Thiocyanate Complexes, and Formation of
 1-, 2-, and 3-Dimensional Extended Network Structures of
 M(NCS)2(Solvent)2 (M = Cr, Mn, Co) Composition
;
_journal_name_full 'Inorganic Chemistry'
_journal_page_first 10583
_journal_page_last 10594
_journal_paper_doi 10.1021/ic401558f
_journal_volume 52
_journal_year 2013
_chemical_formula_moiety 'C18 H32 N2 O4 S2 V'
_chemical_formula_sum 'C18 H32 N2 O4 S2 V'
_chemical_formula_weight 455.52
_chemical_name_systematic
; 
 ? 
;
_space_group_IT_number 14
_symmetry_cell_setting monoclinic
_symmetry_space_group_name_Hall '-P 2ybc'
_symmetry_space_group_name_H-M 'P 1 21/c 1'
_atom_sites_solution_hydrogens geom
_atom_sites_solution_primary direct
_atom_sites_solution_secondary difmap
_audit_creation_method SHELXL-97
_cell_angle_alpha 90.00
_cell_angle_beta 111.6140(13)
_cell_angle_gamma 90.00
_cell_formula_units_Z 4
_cell_length_a 15.2033(3)
_cell_length_b 10.0157(2)
_cell_length_c 16.1131(3)
_cell_measurement_reflns_used 4734
_cell_measurement_temperature 150(1)
_cell_measurement_theta_max 27.485
_cell_measurement_theta_min 1.018
_cell_volume 2281.05(8)
_computing_cell_refinement DENZO-SMN
_computing_data_collection 'Nonius COLLECT'
_computing_data_reduction DENZO-SMN
_computing_molecular_graphics 'WinGX, Ortep3'
_computing_publication_material WinGX
_computing_structure_refinement 'SHELXL-97 (Sheldrick, 1997)'
_computing_structure_solution SIR97
_diffrn_ambient_temperature 150(1)
_diffrn_measured_fraction_theta_full 0.997
_diffrn_measured_fraction_theta_max 0.997
_diffrn_measurement_device_type 'Nonius KappaCCD Diffractometer'
_diffrn_measurement_method 'Phi and Omega scan'
_diffrn_radiation_monochromator graphite
_diffrn_radiation_source 'fine-focus sealed tube'
_diffrn_radiation_type MoK\a
_diffrn_radiation_wavelength 0.71073
_diffrn_reflns_av_R_equivalents 0.0195
_diffrn_reflns_av_sigmaI/netI 0.0355
_diffrn_reflns_limit_h_max 19
_diffrn_reflns_limit_h_min -19
_diffrn_reflns_limit_k_max 12
_diffrn_reflns_limit_k_min -12
_diffrn_reflns_limit_l_max 20
_diffrn_reflns_limit_l_min -20
_diffrn_reflns_number 8982
_diffrn_reflns_theta_full 27.47
_diffrn_reflns_theta_max 27.47
_diffrn_reflns_theta_min 2.49
_exptl_absorpt_coefficient_mu 0.642
_exptl_absorpt_correction_T_max 0.8560
_exptl_absorpt_correction_T_min 0.8308
_exptl_absorpt_correction_type multi-scan
_exptl_absorpt_process_details 'DENZO-SMN (Otwinowski & Minor 1997)'
_exptl_crystal_colour brown
_exptl_crystal_density_diffrn 1.326
_exptl_crystal_description plate
_exptl_crystal_F_000 964
_exptl_crystal_size_max 0.30
_exptl_crystal_size_mid 0.28
_exptl_crystal_size_min 0.25
_refine_diff_density_max 0.710
_refine_diff_density_min -0.593
_refine_diff_density_rms 0.068
_refine_ls_extinction_method none
_refine_ls_goodness_of_fit_ref 1.044
_refine_ls_hydrogen_treatment constr
_refine_ls_matrix_type full
_refine_ls_number_parameters 244
_refine_ls_number_reflns 5210
_refine_ls_number_restraints 0
_refine_ls_restrained_S_all 1.044
_refine_ls_R_factor_all 0.0770
_refine_ls_R_factor_gt 0.0570
_refine_ls_shift/su_max 0.000
_refine_ls_shift/su_mean 0.000
_refine_ls_structure_factor_coef Fsqd
_refine_ls_weighting_details 'calc w=1/[\s^2^(Fo^2^)+(0.0771P)^2^+2.4857P] where P=(Fo^2^+2Fc^2^)/3'
_refine_ls_weighting_scheme calc
_refine_ls_wR_factor_gt 0.1493
_refine_ls_wR_factor_ref 0.1642
_reflns_number_gt 3990
_reflns_number_total 5210
_reflns_threshold_expression >2sigma(I)
_cod_data_source_file ic401558f_si_002_07.cif
_cod_data_source_block jsm066
_cod_database_code 4336060

loop_
_symmetry_equiv_pos_as_xyz
'x, y, z'
'-x, y+1/2, -z+1/2'
'-x, -y, -z'
'x, -y-1/2, z-1/2'

loop_
_atom_site_label
_atom_site_type_symbol
_atom_site_fract_x
_atom_site_fract_y
_atom_site_fract_z
_atom_site_U_iso_or_equiv
_atom_site_adp_type
_atom_site_occupancy
_atom_site_symmetry_multiplicity
_atom_site_calc_flag
_atom_site_refinement_flags
V1 V 0.24979(3) 0.00881(5) 0.50474(3) 0.03156(16) Uani 1 1 d .
S1 S 0.51768(6) -0.26890(10) 0.67211(7) 0.0600(3) Uani 1 1 d .
S2 S -0.01069(5) 0.30770(8) 0.34972(5) 0.0461(2) Uani 1 1 d .
O1 O 0.23699(14) 0.0118(2) 0.63289(13) 0.0411(5) Uani 1 1 d .
O2 O 0.33433(14) 0.1871(2) 0.53543(15) 0.0446(5) Uani 1 1 d .
O3 O 0.25924(15) 0.0006(2) 0.37528(13) 0.0437(5) Uani 1 1 d .
O4 O 0.16786(14) -0.1705(2) 0.47311(13) 0.0427(5) Uani 1 1 d .
N1 N 0.37281(15) -0.1070(3) 0.56145(15) 0.0379(5) Uani 1 1 d .
N2 N 0.12724(16) 0.1268(3) 0.44936(16) 0.0393(5) Uani 1 1 d .
C1 C 0.43375(18) -0.1743(3) 0.60714(18) 0.0345(6) Uani 1 1 d .
C2 C 0.06886(17) 0.2023(3) 0.40838(17) 0.0312(5) Uani 1 1 d .
C3 C 0.3095(2) -0.0239(4) 0.7170(2) 0.0513(8) Uani 1 1 d .
H3A H 0.3689 0.0249 0.7257 0.062 Uiso 1 1 calc R
H3B H 0.3224 -0.1210 0.7194 0.062 Uiso 1 1 calc R
C4 C 0.2710(3) 0.0152(4) 0.7876(2) 0.0575(9) Uani 1 1 d .
H4A H 0.2927 -0.0475 0.8386 0.069 Uiso 1 1 calc R
H4B H 0.2911 0.1067 0.8097 0.069 Uiso 1 1 calc R
C5 C 0.1658(3) 0.0080(4) 0.7406(2) 0.0580(9) Uani 1 1 d .
H5A H 0.1423 -0.0832 0.7438 0.070 Uiso 1 1 calc R
H5B H 0.1336 0.0716 0.7669 0.070 Uiso 1 1 calc R
C6 C 0.1503(2) 0.0450(4) 0.6464(2) 0.0551(9) Uani 1 1 d .
H6A H 0.0963 -0.0056 0.6043 0.066 Uiso 1 1 calc R
H6B H 0.1366 0.1417 0.6366 0.066 Uiso 1 1 calc R
C7 C 0.4353(2) 0.1897(4) 0.5585(4) 0.0784(14) Uani 1 1 d .
H7A H 0.4520 0.1465 0.5111 0.094 Uiso 1 1 calc R
H7B H 0.4673 0.1410 0.6152 0.094 Uiso 1 1 calc R
C8 C 0.4649(3) 0.3312(4) 0.5684(4) 0.0870(15) Uani 1 1 d .
H8A H 0.5153 0.3467 0.6275 0.104 Uiso 1 1 calc R
H8B H 0.4892 0.3568 0.5214 0.104 Uiso 1 1 calc R
C9 C 0.3819(3) 0.4074(4) 0.5597(4) 0.0956(18) Uani 1 1 d .
H9A H 0.3741 0.4817 0.5171 0.115 Uiso 1 1 calc R
H9B H 0.3879 0.4456 0.6183 0.115 Uiso 1 1 calc R
C10 C 0.3012(3) 0.3194(4) 0.5278(4) 0.0893(16) Uani 1 1 d .
H10A H 0.2611 0.3316 0.5637 0.107 Uiso 1 1 calc R
H10B H 0.2627 0.3400 0.4647 0.107 Uiso 1 1 calc R
C11 C 0.2044(3) 0.0766(4) 0.2989(2) 0.0678(11) Uani 1 1 d .
H11A H 0.2103 0.1732 0.3131 0.081 Uiso 1 1 calc R
H11B H 0.1368 0.0514 0.2792 0.081 Uiso 1 1 calc R
C12 C 0.2420(3) 0.0466(4) 0.2273(2) 0.0615(10) Uani 1 1 d .
H12A H 0.1897 0.0301 0.1696 0.074 Uiso 1 1 calc R
H12B H 0.2811 0.1213 0.2200 0.074 Uiso 1 1 calc R
C13 C 0.2995(4) -0.0742(5) 0.2587(3) 0.0948(17) Uani 1 1 d .
H13A H 0.2636 -0.1542 0.2286 0.114 Uiso 1 1 calc R
H13B H 0.3580 -0.0685 0.2454 0.114 Uiso 1 1 calc R
C14 C 0.3222(4) -0.0830(6) 0.3518(3) 0.0981(19) Uani 1 1 d .
H14A H 0.3884 -0.0541 0.3840 0.118 Uiso 1 1 calc R
H14B H 0.3160 -0.1766 0.3688 0.118 Uiso 1 1 calc R
C15 C 0.0856(3) -0.1911(4) 0.3966(3) 0.0932(18) Uani 1 1 d .
H15A H 0.1022 -0.1944 0.3427 0.112 Uiso 1 1 calc R
H15B H 0.0406 -0.1167 0.3897 0.112 Uiso 1 1 calc R
C16 C 0.0415(2) -0.3188(3) 0.4068(2) 0.0515(8) Uani 1 1 d .
H16A H 0.0133 -0.3657 0.3489 0.062 Uiso 1 1 calc R
H16B H -0.0079 -0.3042 0.4322 0.062 Uiso 1 1 calc R
C17 C 0.1249(2) -0.3961(3) 0.4710(2) 0.0534(8) Uani 1 1 d .
H17A H 0.1041 -0.4594 0.5072 0.064 Uiso 1 1 calc R
H17B H 0.1584 -0.4461 0.4385 0.064 Uiso 1 1 calc R
C18 C 0.1861(3) -0.2898(4) 0.5277(3) 0.0605(10) Uani 1 1 d .
H18A H 0.1705 -0.2747 0.5814 0.073 Uiso 1 1 calc R
H18B H 0.2536 -0.3155 0.5470 0.073 Uiso 1 1 calc R

loop_
_atom_site_aniso_label
_atom_site_aniso_U_11
_atom_site_aniso_U_22
_atom_site_aniso_U_33
_atom_site_aniso_U_23
_atom_site_aniso_U_13
_atom_site_aniso_U_12
V1 0.0235(2) 0.0362(3) 0.0342(3) 0.00541(19) 0.00964(18) 0.00561(18)
S1 0.0412(4) 0.0552(5) 0.0702(6) 0.0195(4) 0.0049(4) 0.0161(4)
S2 0.0356(4) 0.0404(4) 0.0543(5) 0.0113(3) 0.0073(3) 0.0083(3)
O1 0.0323(10) 0.0547(13) 0.0383(10) 0.0050(9) 0.0155(8) 0.0090(9)
O2 0.0309(10) 0.0399(11) 0.0618(13) 0.0049(10) 0.0157(9) 0.0013(8)
O3 0.0406(11) 0.0564(13) 0.0365(10) 0.0076(9) 0.0171(9) 0.0131(10)
O4 0.0343(10) 0.0412(11) 0.0433(11) 0.0067(9) 0.0034(8) -0.0014(9)
N1 0.0287(11) 0.0443(14) 0.0394(12) 0.0053(11) 0.0110(9) 0.0073(10)
N2 0.0290(11) 0.0431(13) 0.0445(13) 0.0053(11) 0.0119(10) 0.0053(10)
C1 0.0283(12) 0.0362(14) 0.0395(14) -0.0009(12) 0.0130(11) 0.0012(11)
C2 0.0237(12) 0.0322(13) 0.0371(13) -0.0003(11) 0.0106(10) -0.0018(10)
C3 0.0417(16) 0.071(2) 0.0376(15) -0.0055(15) 0.0107(13) -0.0004(16)
C4 0.056(2) 0.074(3) 0.0437(17) -0.0046(17) 0.0196(15) 0.0030(18)
C5 0.055(2) 0.073(2) 0.0554(19) -0.0083(18) 0.0314(17) -0.0068(18)
C6 0.0412(17) 0.077(2) 0.0557(19) 0.0065(18) 0.0280(15) 0.0155(17)
C7 0.0377(18) 0.055(2) 0.143(4) 0.003(2) 0.034(2) -0.0021(16)
C8 0.061(2) 0.063(3) 0.144(5) -0.014(3) 0.046(3) -0.019(2)
C9 0.054(2) 0.049(2) 0.159(5) -0.020(3) 0.011(3) -0.0065(19)
C10 0.059(2) 0.050(2) 0.156(5) -0.032(3) 0.037(3) -0.0029(19)
C11 0.094(3) 0.070(3) 0.0407(17) 0.0150(17) 0.0266(19) 0.028(2)
C12 0.063(2) 0.083(3) 0.0394(17) 0.0018(18) 0.0197(16) 0.003(2)
C13 0.135(4) 0.105(4) 0.059(2) 0.005(3) 0.052(3) 0.051(3)
C14 0.107(4) 0.139(5) 0.066(3) 0.025(3) 0.054(3) 0.078(4)
C15 0.065(3) 0.061(3) 0.096(3) 0.025(2) -0.038(2) -0.018(2)
C16 0.0417(17) 0.0426(17) 0.0579(19) 0.0011(15) 0.0038(14) -0.0018(14)
C17 0.0513(19) 0.0398(17) 0.0571(19) -0.0009(15) 0.0059(15) 0.0009(14)
C18 0.053(2) 0.049(2) 0.063(2) 0.0158(17) 0.0027(16) -0.0031(16)

loop_
_atom_type_symbol
_atom_type_description
_atom_type_scat_dispersion_real
_atom_type_scat_dispersion_imag
_atom_type_scat_source
C C 0.0033 0.0016 'International Tables Vol C Tables 4.2.6.8 and 6.1.1.4'
H H 0.0000 0.0000 'International Tables Vol C Tables 4.2.6.8 and 6.1.1.4'
N N 0.0061 0.0033 'International Tables Vol C Tables 4.2.6.8 and 6.1.1.4'
O O 0.0106 0.0060 'International Tables Vol C Tables 4.2.6.8 and 6.1.1.4'
S S 0.1246 0.1234 'International Tables Vol C Tables 4.2.6.8 and 6.1.1.4'
V V 0.3005 0.5294 'International Tables Vol C Tables 4.2.6.8 and 6.1.1.4'

loop_
_geom_angle_atom_site_label_1
_geom_angle_atom_site_label_2
_geom_angle_atom_site_label_3
_geom_angle
N1 V1 N2 179.21(10)
N1 V1 O4 89.25(9)
N2 V1 O4 91.35(9)
N1 V1 O1 88.33(8)
N2 V1 O1 91.16(9)
O4 V1 O1 89.40(8)
N1 V1 O3 91.94(8)
N2 V1 O3 88.58(9)
O4 V1 O3 88.72(8)
O1 V1 O3 178.10(8)
N1 V1 O2 89.87(9)
N2 V1 O2 89.55(9)
O4 V1 O2 178.74(8)
O1 V1 O2 91.47(9)
O3 V1 O2 90.41(9)
C3 O1 C6 109.7(2)
C3 O1 V1 126.35(17)
C6 O1 V1 123.85(18)
C10 O2 C7 108.6(3)
C10 O2 V1 126.7(2)
C7 O2 V1 124.4(2)
C14 O3 C11 108.8(3)
C14 O3 V1 125.0(2)
C11 O3 V1 126.27(19)
C15 O4 C18 108.6(3)
C15 O4 V1 125.6(2)
C18 O4 V1 125.72(18)
C1 N1 V1 165.7(2)
C2 N2 V1 166.4(2)
N1 C1 S1 178.9(3)
N2 C2 S2 178.5(3)
O1 C3 C4 105.6(3)
O1 C3 H3A 110.6
C4 C3 H3A 110.6
O1 C3 H3B 110.6
C4 C3 H3B 110.6
H3A C3 H3B 108.7
C5 C4 C3 104.2(3)
C5 C4 H4A 110.9
C3 C4 H4A 110.9
C5 C4 H4B 110.9
C3 C4 H4B 110.9
H4A C4 H4B 108.9
C6 C5 C4 104.0(3)
C6 C5 H5A 111.0
C4 C5 H5A 111.0
C6 C5 H5B 111.0
C4 C5 H5B 111.0
H5A C5 H5B 109.0
O1 C6 C5 106.4(3)
O1 C6 H6A 110.4
C5 C6 H6A 110.4
O1 C6 H6B 110.4
C5 C6 H6B 110.4
H6A C6 H6B 108.6
O2 C7 C8 107.4(3)
O2 C7 H7A 110.2
C8 C7 H7A 110.2
O2 C7 H7B 110.2
C8 C7 H7B 110.2
H7A C7 H7B 108.5
C9 C8 C7 106.0(3)
C9 C8 H8A 110.5
C7 C8 H8A 110.5
C9 C8 H8B 110.5
C7 C8 H8B 110.5
H8A C8 H8B 108.7
C8 C9 C10 108.2(4)
C8 C9 H9A 110.1
C10 C9 H9A 110.1
C8 C9 H9B 110.1
C10 C9 H9B 110.1
H9A C9 H9B 108.4
O2 C10 C9 108.3(3)
O2 C10 H10A 110.0
C9 C10 H10A 110.0
O2 C10 H10B 110.0
C9 C10 H10B 110.0
H10A C10 H10B 108.4
O3 C11 C12 106.9(3)
O3 C11 H11A 110.3
C12 C11 H11A 110.3
O3 C11 H11B 110.3
C12 C11 H11B 110.3
H11A C11 H11B 108.6
C13 C12 C11 104.4(3)
C13 C12 H12A 110.9
C11 C12 H12A 110.9
C13 C12 H12B 110.9
C11 C12 H12B 110.9
H12A C12 H12B 108.9
C14 C13 C12 107.4(3)
C14 C13 H13A 110.2
C12 C13 H13A 110.2
C14 C13 H13B 110.2
C12 C13 H13B 110.2
H13A C13 H13B 108.5
C13 C14 O3 108.7(3)
C13 C14 H14A 110.0
O3 C14 H14A 110.0
C13 C14 H14B 110.0
O3 C14 H14B 110.0
H14A C14 H14B 108.3
O4 C15 C16 108.7(3)
O4 C15 H15A 109.9
C16 C15 H15A 109.9
O4 C15 H15B 109.9
C16 C15 H15B 109.9
H15A C15 H15B 108.3
C15 C16 C17 102.5(3)
C15 C16 H16A 111.3
C17 C16 H16A 111.3
C15 C16 H16B 111.3
C17 C16 H16B 111.3
H16A C16 H16B 109.2
C18 C17 C16 103.3(3)
C18 C17 H17A 111.1
C16 C17 H17A 111.1
C18 C17 H17B 111.1
C16 C17 H17B 111.1
H17A C17 H17B 109.1
O4 C18 C17 106.3(3)
O4 C18 H18A 110.5
C17 C18 H18A 110.5
O4 C18 H18B 110.5
C17 C18 H18B 110.5
H18A C18 H18B 108.7

loop_
_geom_bond_atom_site_label_1
_geom_bond_atom_site_label_2
_geom_bond_distance
V1 N1 2.102(2)
V1 N2 2.107(2)
V1 O4 2.138(2)
V1 O1 2.144(2)
V1 O3 2.145(2)
V1 O2 2.149(2)
S1 C1 1.624(3)
S2 C2 1.621(3)
O1 C3 1.442(4)
O1 C6 1.452(3)
O2 C10 1.407(4)
O2 C7 1.440(4)
O3 C14 1.424(4)
O3 C11 1.426(4)
O4 C15 1.411(4)
O4 C18 1.449(4)
N1 C1 1.163(3)
N2 C2 1.168(3)
C3 C4 1.510(4)
C3 H3A 0.9900
C3 H3B 0.9900
C4 C5 1.497(5)
C4 H4A 0.9900
C4 H4B 0.9900
C5 C6 1.494(5)
C5 H5A 0.9900
C5 H5B 0.9900
C6 H6A 0.9900
C6 H6B 0.9900
C7 C8 1.479(6)
C7 H7A 0.9900
C7 H7B 0.9900
C8 C9 1.437(6)
C8 H8A 0.9900
C8 H8B 0.9900
C9 C10 1.443(5)
C9 H9A 0.9900
C9 H9B 0.9900
C10 H10A 0.9900
C10 H10B 0.9900
C11 C12 1.494(5)
C11 H11A 0.9900
C11 H11B 0.9900
C12 C13 1.470(6)
C12 H12A 0.9900
C12 H12B 0.9900
C13 C14 1.412(6)
C13 H13A 0.9900
C13 H13B 0.9900
C14 H14A 0.9900
C14 H14B 0.9900
C15 C16 1.480(5)
C15 H15A 0.9900
C15 H15B 0.9900
C16 C17 1.520(4)
C16 H16A 0.9900
C16 H16B 0.9900
C17 C18 1.486(5)
C17 H17A 0.9900
C17 H17B 0.9900
C18 H18A 0.9900
C18 H18B 0.9900

loop_
_geom_torsion_atom_site_label_1
_geom_torsion_atom_site_label_2
_geom_torsion_atom_site_label_3
_geom_torsion_atom_site_label_4
_geom_torsion
N1 V1 O1 C3 15.0(3)
N2 V1 O1 C3 -164.4(3)
O4 V1 O1 C3 104.3(3)
O3 V1 O1 C3 113(2)
O2 V1 O1 C3 -74.8(3)
N1 V1 O1 C6 -161.9(3)
N2 V1 O1 C6 18.7(3)
O4 V1 O1 C6 -72.7(3)
O3 V1 O1 C6 -64(2)
O2 V1 O1 C6 108.2(3)
N1 V1 O2 C10 -171.1(4)
N2 V1 O2 C10 8.4(4)
O4 V1 O2 C10 143(3)
O1 V1 O2 C10 -82.7(4)
O3 V1 O2 C10 97.0(4)
N1 V1 O2 C7 15.9(3)
N2 V1 O2 C7 -164.7(3)
O4 V1 O2 C7 -30(4)
O1 V1 O2 C7 104.2(3)
O3 V1 O2 C7 -76.1(3)
N1 V1 O3 C14 10.1(4)
N2 V1 O3 C14 -170.5(4)
O4 V1 O3 C14 -79.1(4)
O1 V1 O3 C14 -88(2)
O2 V1 O3 C14 100.0(4)
N1 V1 O3 C11 -169.9(3)
N2 V1 O3 C11 9.5(3)
O4 V1 O3 C11 100.9(3)
O1 V1 O3 C11 92(2)
O2 V1 O3 C11 -80.0(3)
N1 V1 O4 C15 -145.1(4)
N2 V1 O4 C15 35.4(4)
O1 V1 O4 C15 126.5(4)
O3 V1 O4 C15 -53.2(4)
O2 V1 O4 C15 -100(4)
N1 V1 O4 C18 36.5(3)
N2 V1 O4 C18 -143.0(3)
O1 V1 O4 C18 -51.8(3)
O3 V1 O4 C18 128.5(3)
O2 V1 O4 C18 82(4)
N2 V1 N1 C1 64(7)
O4 V1 N1 C1 -74.9(10)
O1 V1 N1 C1 14.5(10)
O3 V1 N1 C1 -163.6(10)
O2 V1 N1 C1 106.0(10)
N1 V1 N2 C2 97(7)
O4 V1 N2 C2 -124.1(10)
O1 V1 N2 C2 146.5(10)
O3 V1 N2 C2 -35.4(10)
O2 V1 N2 C2 55.1(10)
V1 N1 C1 S1 13(16)
V1 N2 C2 S2 11(11)
C6 O1 C3 C4 -11.3(4)
V1 O1 C3 C4 171.4(2)
O1 C3 C4 C5 26.8(4)
C3 C4 C5 C6 -31.8(4)
C3 O1 C6 C5 -8.9(4)
V1 O1 C6 C5 168.5(2)
C4 C5 C6 O1 25.4(4)
C10 O2 C7 C8 2.0(6)
V1 O2 C7 C8 176.1(3)
O2 C7 C8 C9 5.7(6)
C7 C8 C9 C10 -11.2(7)
C7 O2 C10 C9 -9.0(6)
V1 O2 C10 C9 177.0(3)
C8 C9 C10 O2 12.8(7)
C14 O3 C11 C12 -5.2(5)
V1 O3 C11 C12 174.8(2)
O3 C11 C12 C13 15.4(5)
C11 C12 C13 C14 -20.1(6)
C12 C13 C14 O3 17.6(7)
C11 O3 C14 C13 -7.7(6)
V1 O3 C14 C13 172.3(4)
C18 O4 C15 C16 7.8(5)
V1 O4 C15 C16 -170.8(3)
O4 C15 C16 C17 -24.9(5)
C15 C16 C17 C18 31.8(4)
C15 O4 C18 C17 13.3(5)
V1 O4 C18 C17 -168.1(2)
C16 C17 C18 O4 -28.2(4)
